data_7043752
loop_
_publ_author_name
'Brechin, Euan K.'
'Pedersen, Anders Hjordt H.'
'Julve, Miguel'
'Mart\'inez-Lillo, Jos\'e'
'Cano, Joan'

_publ_section_title
;
 Magneto-structural correlations in a family of ReIVCuII chains based on
 the hexachlororhenate(IV) metalloligand
;
_journal_name_full 'Dalton Trans.'
_journal_paper_doi 10.1039/C7DT02216F
_journal_year 2017
_chemical_formula_moiety 'Cl6 Re, C28 H48 Cu N8'
_chemical_formula_sum 'C28 H48 Cl6 Cu N8 Re'
_chemical_formula_weight 959.18
_space_group_crystal_system orthorhombic
_space_group_IT_number 56
_space_group_name_Hall '-P 2ab 2ac'
_space_group_name_H-M_alt 'P c c n'
_symmetry_space_group_name_Hall '-P 2ab 2ac'
_symmetry_space_group_name_H-M 'P c c n'
_atom_sites_solution_hydrogens mixed
_atom_sites_solution_primary direct
_audit_creation_date 2017-04-21
_audit_creation_method
;
Olex2 1.2
(compiled 2017.03.28 svn.r3405 for OlexSys, GUI svn.r5335)
;
_audit_update_record
;
2017-05-16 deposited with the CCDC.
2017-07-21 downloaded from the CCDC.
;
_cell_angle_alpha 90
_cell_angle_beta 90
_cell_angle_gamma 90
_cell_formula_units_Z 4
_cell_length_a 19.3832(2)
_cell_length_b 18.6574(2)
_cell_length_c 10.60318(13)
_cell_measurement_reflns_used 23596
_cell_measurement_temperature 293(2)
_cell_measurement_theta_max 32.5090
_cell_measurement_theta_min 3.8420
_cell_volume 3834.54(7)
_computing_cell_refinement
;
CrysAlisPro, Agilent Technologies,
Version 1.171.37.35 (release 13-08-2014 CrysAlis171 .NET)
(compiled Aug 13 2014,18:06:01)
;
_computing_data_collection
;
CrysAlisPro, Agilent Technologies,
Version 1.171.37.35 (release 13-08-2014 CrysAlis171 .NET)
(compiled Aug 13 2014,18:06:01)
;
_computing_data_reduction
;
CrysAlisPro, Agilent Technologies,
Version 1.171.37.35 (release 13-08-2014 CrysAlis171 .NET)
(compiled Aug 13 2014,18:06:01)
;
_computing_molecular_graphics 'Olex2 (Dolomanov et al., 2009)'
_computing_publication_material 'Olex2 (Dolomanov et al., 2009)'
_computing_structure_refinement 'ShelXL (Sheldrick, 2015)'
_computing_structure_solution 'ShelXS (Sheldrick, 2008)'
_diffrn_ambient_temperature 293(2)
_diffrn_detector 'CCD plate'
_diffrn_detector_area_resol_mean 8.0521
_diffrn_detector_type Eos
_diffrn_measured_fraction_theta_full 0.999
_diffrn_measured_fraction_theta_max 0.965
_diffrn_measurement_details
;
#__ type_ start__ end____ width___ exp.time_
  1 omega  -96.00  -69.00   0.5000    2.0000
omega____ theta____ kappa____ phi______ frames
    -      -25.9518 -179.0000  150.0000 54

#__ type_ start__ end____ width___ exp.time_
  2 omega  -89.00  -62.00   0.5000    2.0000
omega____ theta____ kappa____ phi______ frames
    -      -25.9518 -179.0000  120.0000 54

#__ type_ start__ end____ width___ exp.time_
  3 omega  -27.00    0.00   0.5000    2.0000
omega____ theta____ kappa____ phi______ frames
    -      -25.9518   57.0000   60.0000 54

#__ type_ start__ end____ width___ exp.time_
  4 omega  -30.00   46.00   0.5000    2.0000
omega____ theta____ kappa____ phi______ frames
    -      -25.9518   38.0000 -120.0000 152

#__ type_ start__ end____ width___ exp.time_
  5 omega   44.00   76.00   0.5000    2.0000
omega____ theta____ kappa____ phi______ frames
    -       27.6706   19.0000  -60.0000 64

#__ type_ start__ end____ width___ exp.time_
  6 omega    0.00   95.00   0.5000    2.0000
omega____ theta____ kappa____ phi______ frames
    -       27.6706   77.0000  -60.0000 190

#__ type_ start__ end____ width___ exp.time_
  7 omega    7.00   33.00   0.5000    2.0000
omega____ theta____ kappa____ phi______ frames
    -       27.6706   19.0000  -60.0000 52

#__ type_ start__ end____ width___ exp.time_
  8 omega   20.00   89.00   0.5000    2.0000
omega____ theta____ kappa____ phi______ frames
    -       27.6706   57.0000   30.0000 138

#__ type_ start__ end____ width___ exp.time_
  9 omega   42.00   69.00   0.5000    2.0000
omega____ theta____ kappa____ phi______ frames
    -       27.6706  -99.0000   30.0000 54

#__ type_ start__ end____ width___ exp.time_
 10 omega   23.00   96.00   0.5000    2.0000
omega____ theta____ kappa____ phi______ frames
    -       27.6706   77.0000   90.0000 146

#__ type_ start__ end____ width___ exp.time_
 11 omega  -25.00   69.00   0.5000    2.0000
omega____ theta____ kappa____ phi______ frames
    -       27.6706  -99.0000 -180.0000 188

#__ type_ start__ end____ width___ exp.time_
 12 omega -102.00  -34.00   0.5000    2.0000
omega____ theta____ kappa____ phi______ frames
    -      -25.9518 -179.0000 -180.0000 136

#__ type_ start__ end____ width___ exp.time_
 13 omega  -96.00    4.00   0.5000    2.0000
omega____ theta____ kappa____ phi______ frames
    -      -25.9518  -77.0000   30.0000 200

#__ type_ start__ end____ width___ exp.time_
 14 omega   34.00  104.00   0.5000    2.0000
omega____ theta____ kappa____ phi______ frames
    -       27.6706  179.0000 -150.0000 140

#__ type_ start__ end____ width___ exp.time_
 15 omega    6.00   96.00   0.5000    2.0000
omega____ theta____ kappa____ phi______ frames
    -       27.6706   57.0000 -150.0000 180

#__ type_ start__ end____ width___ exp.time_
 16 omega    6.00   31.00   0.5000    2.0000
omega____ theta____ kappa____ phi______ frames
    -       27.6706   57.0000  -60.0000 50

#__ type_ start__ end____ width___ exp.time_
 17 omega  -41.00   49.00   0.5000    2.0000
omega____ theta____ kappa____ phi______ frames
    -       27.6706  -57.0000  -30.0000 180
;
_diffrn_measurement_device 'four-circle diffractometer'
_diffrn_measurement_device_type 'Xcalibur, Eos'
_diffrn_measurement_method '\w scans'
_diffrn_orient_matrix_UB_11 0.0299682000
_diffrn_orient_matrix_UB_12 -0.0209797000
_diffrn_orient_matrix_UB_13 0.0104979000
_diffrn_orient_matrix_UB_21 0.0208984000
_diffrn_orient_matrix_UB_22 0.0308164000
_diffrn_orient_matrix_UB_23 -0.0087800000
_diffrn_orient_matrix_UB_31 -0.0020043000
_diffrn_orient_matrix_UB_32 0.0074692000
_diffrn_orient_matrix_UB_33 0.0654791000
_diffrn_radiation_monochromator graphite
_diffrn_radiation_probe x-ray
_diffrn_radiation_type MoK\a
_diffrn_radiation_wavelength 0.71073
_diffrn_reflns_av_R_equivalents 0.0397
_diffrn_reflns_av_unetI/netI 0.0174
_diffrn_reflns_Laue_measured_fraction_full 0.999
_diffrn_reflns_Laue_measured_fraction_max 0.965
_diffrn_reflns_limit_h_max 29
_diffrn_reflns_limit_h_min -29
_diffrn_reflns_limit_k_max 28
_diffrn_reflns_limit_k_min -27
_diffrn_reflns_limit_l_max 15
_diffrn_reflns_limit_l_min -16
_diffrn_reflns_number 94317
_diffrn_reflns_point_group_measured_fraction_full 0.999
_diffrn_reflns_point_group_measured_fraction_max 0.965
_diffrn_reflns_theta_full 26.000
_diffrn_reflns_theta_max 32.636
_diffrn_reflns_theta_min 3.050
_diffrn_source 'Enhance (Mo) X-ray Source'
_exptl_absorpt_coefficient_mu 4.158
_exptl_absorpt_correction_T_max 1.00000
_exptl_absorpt_correction_T_min 0.46067
_exptl_absorpt_correction_type multi-scan
_exptl_absorpt_process_details
;
CrysAlisPro, Agilent Technologies,
Version 1.171.37.35 (release 13-08-2014 CrysAlis171 .NET)
(compiled Aug 13 2014,18:06:01)
Empirical absorption correction using spherical harmonics,
 implemented in SCALE3 ABSPACK scaling algorithm.
Empirical absorption correction using spherical harmonics,
 implemented in SCALE3 ABSPACK scaling algorithm.
;
_exptl_crystal_colour 'pale purple'
_exptl_crystal_density_diffrn 1.661
_exptl_crystal_description block
_exptl_crystal_F_000 1912
_exptl_crystal_size_max 0.8702
_exptl_crystal_size_mid 0.2164
_exptl_crystal_size_min 0.1434
_refine_diff_density_max 1.173
_refine_diff_density_min -0.788
_refine_diff_density_rms 0.094
_refine_ls_extinction_method none
_refine_ls_goodness_of_fit_ref 1.329
_refine_ls_hydrogen_treatment mixed
_refine_ls_matrix_type full
_refine_ls_number_parameters 232
_refine_ls_number_reflns 6774
_refine_ls_number_restraints 0
_refine_ls_restrained_S_all 1.329
_refine_ls_R_factor_all 0.0628
_refine_ls_R_factor_gt 0.0514
_refine_ls_shift/su_max 0.001
_refine_ls_shift/su_mean 0.000
_refine_ls_structure_factor_coef Fsqd
_refine_ls_weighting_details 'w=1/[\s^2^(Fo^2^)+(0.0203P)^2^+7.2690P] where P=(Fo^2^+2Fc^2^)/3'
_refine_ls_weighting_scheme calc
_refine_ls_wR_factor_gt 0.0898
_refine_ls_wR_factor_ref 0.0933
_reflns_Friedel_coverage 0.000
_reflns_number_gt 5771
_reflns_number_total 6774
_reflns_threshold_expression 'I > 2\s(I)'
_cod_data_source_file c7dt02216f2.cif
_cod_data_source_block eb4147_ortho_refinalized
_cod_original_cell_volume 3834.54(8)
_cod_database_code 7043752
_shelx_shelxl_version_number 2014/7
_chemical_oxdiff_formula 'C28 H48 N8 Cl6 Cu Re'
_chemical_oxdiff_usercomment '@ 170 K AHP029B'
_shelx_space_group_comment
;
The symmetry employed for this shelxl refinement is uniquely defined
by the following loop, which should always be used as a source of
symmetry information in preference to the above space-group names.
They are only intended as comments.
;
_reflns_odcompleteness_completeness 99.68
_reflns_odcompleteness_iscentric 1
_reflns_odcompleteness_theta 26.32
_olex2_refinement_description
;
1. Fixed Uiso
 At 1.2 times of:
  All C(H) groups, All C(H,H) groups
 At 1.5 times of:
  All C(H,H,H) groups
2. Others
 Sof(C13)=Sof(H13A)=Sof(H13B)=Sof(C14)=Sof(H14A)=Sof(H14B)=Sof(H14C)=1-FVAR(1)
 Sof(C15)=Sof(H15A)=Sof(H15B)=Sof(C16)=Sof(H16A)=Sof(H16B)=Sof(H16C)=FVAR(1)
3.a Secondary CH2 refined with riding coordinates:
 C4(H4A,H4B), C5(H5A,H5B), C6(H6A,H6B), C11(H11A,H11B), C13(H13A,H13B),
 C15(H15A,H15B)
3.b Aromatic/amide H refined with riding coordinates:
 C1(H1), C2(H2), C3(H3), C8(H8), C9(H9), C10(H10)
3.c Idealised Me refined as rotating group:
 C7(H7A,H7B,H7C), C14(H14A,H14B,H14C), C16(H16A,H16B,H16C)
;
_olex2_submission_special_instructions 'No special instructions were received'

loop_
_space_group_symop_operation_xyz
'x, y, z'
'-x+1/2, -y+1/2, z'
'x+1/2, -y, -z+1/2'
'-x, y+1/2, -z+1/2'
'-x, -y, -z'
'x-1/2, y-1/2, -z'
'-x-1/2, y, z-1/2'
'x, -y-1/2, z-1/2'

loop_
_atom_site_label
_atom_site_type_symbol
_atom_site_fract_x
_atom_site_fract_y
_atom_site_fract_z
_atom_site_U_iso_or_equiv
_atom_site_adp_type
_atom_site_occupancy
_atom_site_site_symmetry_order
_atom_site_calc_flag
_atom_site_refinement_flags_posn
_atom_site_refinement_flags_adp
_atom_site_refinement_flags_occupancy
_atom_site_disorder_assembly
_atom_site_disorder_group
Re1 Re 0.5000 0.0000 0.5000 0.02817(6) Uani 1 2 d S T P . .
Cl1 Cl 0.49952(5) 0.04730(5) 0.70739(9) 0.0427(2) Uani 1 1 d . . . . .
Cl2 Cl 0.39295(5) 0.05491(6) 0.45686(10) 0.0463(2) Uani 1 1 d . . . . .
Cl3 Cl 0.55756(5) 0.10365(5) 0.42757(9) 0.03981(19) Uani 1 1 d . . . . .
Cu1 Cu 0.5000 0.0000 1.0000 0.03405(13) Uani 1 2 d S T P . .
N1 N 0.48433(15) 0.10063(16) 1.0542(3) 0.0331(6) Uani 1 1 d . . . . .
N2 N 0.45184(18) 0.19869(17) 1.1493(3) 0.0394(7) Uani 1 1 d . . . . .
N3 N 0.60099(16) 0.01667(18) 1.0224(3) 0.0359(7) Uani 1 1 d . . . . .
N4 N 0.69664(17) 0.0510(2) 1.1143(3) 0.0448(8) Uani 1 1 d . . . . .
C1 C 0.45251(19) 0.1273(2) 1.1535(4) 0.0363(7) Uani 1 1 d . . . . .
H1 H 0.4332 0.0999 1.2178 0.044 Uiso 1 1 calc R . . . .
C2 C 0.5061(2) 0.1583(2) 0.9836(4) 0.0414(9) Uani 1 1 d . . . . .
H2 H 0.5307 0.1560 0.9084 0.050 Uiso 1 1 calc R . . . .
C3 C 0.4852(2) 0.2196(2) 1.0432(4) 0.0463(9) Uani 1 1 d . . . . .
H3 H 0.4925 0.2664 1.0162 0.056 Uiso 1 1 calc R . . . .
C4 C 0.4201(3) 0.2459(3) 1.2420(4) 0.0563(12) Uani 1 1 d . . . . .
H4A H 0.4548 0.2790 1.2733 0.068 Uiso 1 1 calc R . . . .
H4B H 0.4043 0.2174 1.3128 0.068 Uiso 1 1 calc R . . . .
C5 C 0.3603(3) 0.2882(2) 1.1911(5) 0.0530(11) Uani 1 1 d . . . . .
H5A H 0.3266 0.2556 1.1553 0.064 Uiso 1 1 calc R . . . .
H5B H 0.3764 0.3195 1.1242 0.064 Uiso 1 1 calc R . . . .
C6 C 0.3259(3) 0.3335(3) 1.2946(7) 0.0762(17) Uani 1 1 d . . . . .
H6A H 0.3077 0.3020 1.3593 0.091 Uiso 1 1 calc R . . . .
H6B H 0.3602 0.3642 1.3334 0.091 Uiso 1 1 calc R . . . .
C7 C 0.2696(4) 0.3781(4) 1.2443(7) 0.095(2) Uani 1 1 d . . . . .
H7A H 0.2880 0.4123 1.1857 0.143 Uiso 1 1 calc GR . . . .
H7B H 0.2473 0.4029 1.3124 0.143 Uiso 1 1 calc GR . . . .
H7C H 0.2366 0.3481 1.2020 0.143 Uiso 1 1 calc GR . . . .
C8 C 0.6276(2) 0.0503(2) 1.1192(4) 0.0427(9) Uani 1 1 d . . . . .
H8 H 0.6018 0.0712 1.1834 0.051 Uiso 1 1 calc R . . . .
C9 C 0.6564(2) -0.0061(2) 0.9516(5) 0.0504(11) Uani 1 1 d . . . . .
H9 H 0.6536 -0.0319 0.8768 0.060 Uiso 1 1 calc R . . . .
C10 C 0.7155(2) 0.0151(3) 1.0084(5) 0.0530(12) Uani 1 1 d . . . . .
H10 H 0.7603 0.0068 0.9803 0.064 Uiso 1 1 calc R . . . .
C11 C 0.7428(3) 0.0816(3) 1.2066(5) 0.0688(15) Uani 1 1 d . . . . .
H11A H 0.7729 0.0441 1.2379 0.083 Uiso 1 1 calc R . . . .
H11B H 0.7157 0.0988 1.2773 0.083 Uiso 1 1 calc R . . . .
C12 C 0.7859(3) 0.1411(3) 1.1598(6) 0.0642(15) Uani 1 1 d . . . . .
H12A H 0.766(2) 0.174(3) 1.114(4) 0.047(14) Uiso 1 1 d . . . . .
H12B H 0.816(3) 0.119(3) 1.095(6) 0.083(19) Uiso 1 1 d . . . . .
C13 C 0.8461(11) 0.1899(18) 1.201(3) 0.069(9) Uani 0.229(15) 1 d . . . A 2
H13A H 0.8892 0.1635 1.2029 0.083 Uiso 0.229(15) 1 calc R . . A 2
H13B H 0.8509 0.2304 1.1444 0.083 Uiso 0.229(15) 1 calc R . . A 2
C14 C 0.8263(12) 0.2143(18) 1.331(3) 0.078(10) Uani 0.229(15) 1 d . . . A 2
H14A H 0.7841 0.2410 1.3267 0.117 Uiso 0.229(15) 1 calc GR . . A 2
H14B H 0.8622 0.2442 1.3645 0.117 Uiso 0.229(15) 1 calc GR . . A 2
H14C H 0.8201 0.1734 1.3844 0.117 Uiso 0.229(15) 1 calc GR . . A 2
C15 C 0.8289(4) 0.1708(5) 1.2712(9) 0.067(2) Uani 0.771(15) 1 d . . . A 1
H15A H 0.7982 0.1895 1.3355 0.081 Uiso 0.771(15) 1 calc R . . A 1
H15B H 0.8558 0.1323 1.3083 0.081 Uiso 0.771(15) 1 calc R . . A 1
C16 C 0.8764(4) 0.2292(4) 1.2269(9) 0.076(3) Uani 0.771(15) 1 d . . . A 1
H16A H 0.9123 0.2088 1.1757 0.114 Uiso 0.771(15) 1 calc GR . . A 1
H16B H 0.8966 0.2527 1.2985 0.114 Uiso 0.771(15) 1 calc GR . . A 1
H16C H 0.8508 0.2634 1.1782 0.114 Uiso 0.771(15) 1 calc GR . . A 1

loop_
_atom_site_aniso_label
_atom_site_aniso_U_11
_atom_site_aniso_U_22
_atom_site_aniso_U_33
_atom_site_aniso_U_23
_atom_site_aniso_U_13
_atom_site_aniso_U_12
Re1 0.02971(9) 0.02775(9) 0.02707(9) -0.00178(7) 0.00319(7) -0.00278(7)
Cl1 0.0589(6) 0.0397(5) 0.0295(4) -0.0073(4) 0.0056(4) -0.0083(4)
Cl2 0.0333(4) 0.0548(6) 0.0508(5) 0.0063(5) 0.0032(4) 0.0082(4)
Cl3 0.0500(5) 0.0322(4) 0.0373(4) -0.0002(4) 0.0068(4) -0.0130(4)
Cu1 0.0305(3) 0.0278(3) 0.0439(3) 0.0020(2) 0.0060(2) 0.0018(2)
N1 0.0346(14) 0.0294(14) 0.0353(15) 0.0028(12) 0.0004(12) 0.0027(11)
N2 0.0511(19) 0.0333(16) 0.0338(15) -0.0058(13) -0.0037(14) 0.0036(14)
N3 0.0319(14) 0.0357(16) 0.0402(17) 0.0013(12) 0.0042(12) 0.0011(12)
N4 0.0397(17) 0.050(2) 0.0447(18) 0.0036(16) -0.0082(14) -0.0005(15)
C1 0.0376(18) 0.0354(18) 0.0358(18) 0.0020(15) 0.0003(14) 0.0010(15)
C2 0.055(2) 0.0325(18) 0.0368(19) 0.0033(14) 0.0030(17) -0.0024(17)
C3 0.067(3) 0.0306(19) 0.042(2) -0.0013(16) 0.0006(19) 0.0003(18)
C4 0.071(3) 0.052(3) 0.046(2) -0.020(2) 0.000(2) 0.009(2)
C5 0.061(3) 0.033(2) 0.065(3) -0.008(2) 0.009(2) 0.0045(19)
C6 0.077(4) 0.051(3) 0.101(5) -0.021(3) 0.017(3) 0.010(3)
C7 0.081(4) 0.067(4) 0.139(7) -0.024(4) 0.011(4) 0.018(3)
C8 0.0401(19) 0.049(2) 0.039(2) 0.0010(18) 0.0025(15) 0.0008(17)
C9 0.0323(18) 0.059(3) 0.060(3) -0.016(2) 0.0093(18) 0.0028(18)
C10 0.0321(19) 0.059(3) 0.068(3) -0.006(2) 0.0015(19) 0.0026(18)
C11 0.059(3) 0.082(4) 0.065(3) -0.006(3) -0.029(3) -0.003(3)
C12 0.037(2) 0.068(4) 0.088(4) -0.018(3) -0.003(3) 0.000(2)
C13 0.031(10) 0.10(2) 0.078(19) -0.019(17) 0.009(11) -0.006(12)
C14 0.044(12) 0.11(2) 0.083(19) -0.027(17) -0.026(12) -0.002(13)
C15 0.051(4) 0.077(6) 0.074(6) -0.007(5) -0.012(4) -0.020(4)
C16 0.053(4) 0.054(4) 0.122(7) -0.003(4) -0.024(4) -0.019(3)

loop_
_atom_type_symbol
_atom_type_description
_atom_type_scat_dispersion_real
_atom_type_scat_dispersion_imag
_atom_type_scat_source
C C 0.0033 0.0016 'International Tables Vol C Tables 4.2.6.8 and 6.1.1.4'
H H 0.0000 0.0000 'International Tables Vol C Tables 4.2.6.8 and 6.1.1.4'
Cl Cl 0.1484 0.1585 'International Tables Vol C Tables 4.2.6.8 and 6.1.1.4'
Cu Cu 0.3201 1.2651 'International Tables Vol C Tables 4.2.6.8 and 6.1.1.4'
N N 0.0061 0.0033 'International Tables Vol C Tables 4.2.6.8 and 6.1.1.4'
Re Re -1.0185 7.2310 'International Tables Vol C Tables 4.2.6.8 and 6.1.1.4'

loop_
_exptl_crystal_face_index_h
_exptl_crystal_face_index_k
_exptl_crystal_face_index_l
_exptl_crystal_face_perp_dist
_exptl_oxdiff_crystal_face_indexfrac_h
_exptl_oxdiff_crystal_face_indexfrac_k
_exptl_oxdiff_crystal_face_indexfrac_l
_exptl_oxdiff_crystal_face_x
_exptl_oxdiff_crystal_face_y
_exptl_oxdiff_crystal_face_z
5 1 0 0.0869 4.9969 1.0009 0.0005 0.1288 0.1353 -0.0025
4 3 5 0.3542 3.9984 3.0010 4.9972 0.1093 0.1322 0.3416
-5 0 3 0.3310 -4.9963 -0.0004 2.9975 -0.1183 -0.1307 0.2063
-5 -1 0 0.1295 -4.9969 -1.0009 -0.0005 -0.1288 -0.1353 0.0025
4 -1 -5 0.3859 3.9965 -0.9999 -4.9963 0.0883 0.0966 -0.3426
-4 -3 -5 0.4047 -3.9984 -3.0010 -4.9972 -0.1093 -0.1322 -0.3416
-1 5 0 0.0469 -1.0016 4.9965 0.0015 -0.1348 0.1330 0.0394
1 -5 0 0.0965 1.0016 -4.9965 -0.0015 0.1348 -0.1330 -0.0394
-1 5 3 0.2342 -1.0005 4.9975 2.9992 -0.1033 0.1068 0.2357
1 1 0 0.0626 0.9990 0.9996 0.0003 0.0090 0.0517 0.0055
-1 -1 0 0.1057 -0.9990 -0.9996 -0.0003 -0.0090 -0.0517 -0.0055

loop_
_geom_angle_atom_site_label_1
_geom_angle_atom_site_label_2
_geom_angle_atom_site_label_3
_geom_angle
_geom_angle_site_symmetry_1
_geom_angle_site_symmetry_3
Cl1 Re1 Cl1 180.0 5_656 .
Cl2 Re1 Cl1 90.85(4) 5_656 5_656
Cl2 Re1 Cl1 89.15(4) 5_656 .
Cl2 Re1 Cl1 90.85(4) . .
Cl2 Re1 Cl1 89.15(4) . 5_656
Cl2 Re1 Cl2 180.0 5_656 .
Cl2 Re1 Cl3 90.18(4) 5_656 .
Cl2 Re1 Cl3 90.18(4) . 5_656
Cl2 Re1 Cl3 89.82(4) 5_656 5_656
Cl2 Re1 Cl3 89.82(4) . .
Cl3 Re1 Cl1 90.08(3) 5_656 .
Cl3 Re1 Cl1 89.92(3) 5_656 5_656
Cl3 Re1 Cl1 90.08(3) . 5_656
Cl3 Re1 Cl1 89.92(3) . .
Cl3 Re1 Cl3 180.0 . 5_656
N1 Cu1 N1 180.00(6) . 5_657
N1 Cu1 N3 91.82(13) 5_657 .
N1 Cu1 N3 88.18(13) . .
N1 Cu1 N3 88.18(13) 5_657 5_657
N1 Cu1 N3 91.82(13) . 5_657
N3 Cu1 N3 180.0 . 5_657
C1 N1 Cu1 131.2(3) . .
C1 N1 C2 106.4(3) . .
C2 N1 Cu1 122.3(3) . .
C1 N2 C3 108.1(3) . .
C1 N2 C4 125.9(4) . .
C3 N2 C4 126.0(4) . .
C8 N3 Cu1 123.7(3) . .
C8 N3 C9 105.5(3) . .
C9 N3 Cu1 130.7(3) . .
C8 N4 C10 107.3(4) . .
C8 N4 C11 126.6(4) . .
C10 N4 C11 126.1(4) . .
N1 C1 N2 110.8(3) . .
N1 C1 H1 124.6 . .
N2 C1 H1 124.6 . .
N1 C2 H2 125.9 . .
C3 C2 N1 108.2(4) . .
C3 C2 H2 125.9 . .
N2 C3 C2 106.5(4) . .
N2 C3 H3 126.7 . .
C2 C3 H3 126.7 . .
N2 C4 H4A 108.8 . .
N2 C4 H4B 108.8 . .
N2 C4 C5 113.6(4) . .
H4A C4 H4B 107.7 . .
C5 C4 H4A 108.8 . .
C5 C4 H4B 108.8 . .
C4 C5 H5A 109.3 . .
C4 C5 H5B 109.3 . .
C4 C5 C6 111.5(4) . .
H5A C5 H5B 108.0 . .
C6 C5 H5A 109.3 . .
C6 C5 H5B 109.3 . .
C5 C6 H6A 109.2 . .
C5 C6 H6B 109.2 . .
H6A C6 H6B 107.9 . .
C7 C6 C5 112.0(6) . .
C7 C6 H6A 109.2 . .
C7 C6 H6B 109.2 . .
C6 C7 H7A 109.5 . .
C6 C7 H7B 109.5 . .
C6 C7 H7C 109.5 . .
H7A C7 H7B 109.5 . .
H7A C7 H7C 109.5 . .
H7B C7 H7C 109.5 . .
N3 C8 N4 111.6(4) . .
N3 C8 H8 124.2 . .
N4 C8 H8 124.2 . .
N3 C9 H9 125.4 . .
C10 C9 N3 109.1(4) . .
C10 C9 H9 125.4 . .
N4 C10 H10 126.8 . .
C9 C10 N4 106.5(4) . .
C9 C10 H10 126.8 . .
N4 C11 H11A 108.6 . .
N4 C11 H11B 108.6 . .
N4 C11 C12 114.8(5) . .
H11A C11 H11B 107.5 . .
C12 C11 H11A 108.6 . .
C12 C11 H11B 108.6 . .
C11 C12 H12A 118(3) . .
C11 C12 H12B 105(4) . .
C11 C12 C13 140.9(15) . .
C11 C12 C15 108.5(6) . .
H12A C12 H12B 99(5) . .
C13 C12 H12A 94(4) . .
C13 C12 H12B 90(4) . .
C15 C12 H12A 114(3) . .
C15 C12 H12B 111(3) . .
C12 C13 H13A 110.9 . .
C12 C13 H13B 110.9 . .
H13A C13 H13B 108.9 . .
C14 C13 C12 104(2) . .
C14 C13 H13A 110.9 . .
C14 C13 H13B 110.9 . .
C13 C14 H14A 109.5 . .
C13 C14 H14B 109.5 . .
C13 C14 H14C 109.5 . .
H14A C14 H14B 109.5 . .
H14A C14 H14C 109.5 . .
H14B C14 H14C 109.5 . .
C12 C15 H15A 109.5 . .
C12 C15 H15B 109.5 . .
H15A C15 H15B 108.1 . .
C16 C15 C12 110.6(8) . .
C16 C15 H15A 109.5 . .
C16 C15 H15B 109.5 . .
C15 C16 H16A 109.5 . .
C15 C16 H16B 109.5 . .
C15 C16 H16C 109.5 . .
H16A C16 H16B 109.5 . .
H16A C16 H16C 109.5 . .
H16B C16 H16C 109.5 . .

loop_
_geom_bond_atom_site_label_1
_geom_bond_atom_site_label_2
_geom_bond_distance
_geom_bond_site_symmetry_2
Re1 Cl1 2.3695(9) .
Re1 Cl1 2.3695(9) 5_656
Re1 Cl2 2.3588(9) 5_656
Re1 Cl2 2.3588(9) .
Re1 Cl3 2.3611(9) .
Re1 Cl3 2.3611(9) 5_656
Cu1 N1 1.987(3) .
Cu1 N1 1.987(3) 5_657
Cu1 N3 1.996(3) .
Cu1 N3 1.996(3) 5_657
N1 C1 1.318(5) .
N1 C2 1.377(5) .
N2 C1 1.334(5) .
N2 C3 1.355(5) .
N2 C4 1.457(5) .
N3 C8 1.309(5) .
N3 C9 1.377(5) .
N4 C8 1.339(5) .
N4 C10 1.357(6) .
N4 C11 1.445(6) .
C1 H1 0.9300 .
C2 H2 0.9300 .
C2 C3 1.367(6) .
C3 H3 0.9300 .
C4 H4A 0.9700 .
C4 H4B 0.9700 .
C4 C5 1.503(7) .
C5 H5A 0.9700 .
C5 H5B 0.9700 .
C5 C6 1.537(7) .
C6 H6A 0.9700 .
C6 H6B 0.9700 .
C6 C7 1.472(9) .
C7 H7A 0.9600 .
C7 H7B 0.9600 .
C7 H7C 0.9600 .
C8 H8 0.9300 .
C9 H9 0.9300 .
C9 C10 1.354(6) .
C10 H10 0.9300 .
C11 H11A 0.9700 .
C11 H11B 0.9700 .
C11 C12 1.475(8) .
C12 H12A 0.87(5) .
C12 H12B 0.98(6) .
C12 C13 1.54(3) .
C12 C15 1.549(9) .
C13 H13A 0.9700 .
C13 H13B 0.9700 .
C13 C14 1.50(4) .
C14 H14A 0.9600 .
C14 H14B 0.9600 .
C14 H14C 0.9600 .
C15 H15A 0.9700 .
C15 H15B 0.9700 .
C15 C16 1.502(12) .
C16 H16A 0.9600 .
C16 H16B 0.9600 .
C16 H16C 0.9600 .

loop_
_geom_torsion_atom_site_label_1
_geom_torsion_atom_site_label_2
_geom_torsion_atom_site_label_3
_geom_torsion_atom_site_label_4
_geom_torsion
Cu1 N1 C1 N2 -177.4(3)
Cu1 N1 C2 C3 177.5(3)
Cu1 N3 C8 N4 176.8(3)
Cu1 N3 C9 C10 -176.4(3)
N1 C2 C3 N2 0.6(5)
N2 C4 C5 C6 176.4(4)
N3 C9 C10 N4 0.0(6)
N4 C11 C12 C13 -173.2(16)
N4 C11 C12 C15 176.7(5)
C1 N1 C2 C3 -0.9(4)
C1 N2 C3 C2 -0.1(5)
C1 N2 C4 C5 -114.6(5)
C2 N1 C1 N2 0.9(4)
C3 N2 C1 N1 -0.5(5)
C3 N2 C4 C5 64.7(6)
C4 N2 C1 N1 178.9(4)
C4 N2 C3 C2 -179.5(4)
C4 C5 C6 C7 177.0(5)
C8 N3 C9 C10 -0.3(5)
C8 N4 C10 C9 0.2(5)
C8 N4 C11 C12 -117.4(6)
C9 N3 C8 N4 0.4(5)
C10 N4 C8 N3 -0.4(5)
C10 N4 C11 C12 65.2(7)
C11 N4 C8 N3 -178.3(4)
C11 N4 C10 C9 178.1(5)
C11 C12 C13 C14 -47(3)
C11 C12 C15 C16 177.1(6)
